data_7208178
loop_
_publ_author_name
'Song, Li-Sha'
'Wang, Hong-Mei'
'Niu, Yun-Yin'
'Hou, Hong-Wei'
'Zhu, Yu'

_publ_section_title
;
 The anion exchange reaction of bis(isoquinoline) ionic liquids:
 self-assembly, crystal structures and thermal properties of ten novel d10
 metal (Cu, Ag) halide/thiocyanate supramolecular polymers
;
_journal_issue 15
_journal_name_full CrystEngComm
_journal_page_first 4927
_journal_paper_doi 10.1039/c2ce25103e
_journal_volume 14
_journal_year 2012
_chemical_formula_sum 'C24 H24 Ag2 Br4 K0 N2 S0'
_chemical_formula_weight 875.79
_chemical_name_systematic
;
?
;
_space_group_IT_number 15
_symmetry_cell_setting monoclinic
_symmetry_space_group_name_Hall '-C 2yc'
_symmetry_space_group_name_H-M 'C 1 2/c 1'
_atom_sites_solution_hydrogens geom
_atom_sites_solution_primary direct
_atom_sites_solution_secondary difmap
_audit_creation_method SHELXL-97
_cell_angle_alpha 90.00
_cell_angle_beta 105.75(3)
_cell_angle_gamma 90.00
_cell_formula_units_Z 4
_cell_length_a 12.219(5)
_cell_length_b 17.560(3)
_cell_length_c 12.807(3)
_cell_measurement_reflns_used 1087
_cell_measurement_temperature 293(2)
_cell_measurement_theta_max 26.3046
_cell_measurement_theta_min 3.2987
_cell_volume 2644.8(14)
_computing_cell_refinement CrystalClear
_computing_data_collection CrystalClear
_computing_data_reduction CrystalClear
_computing_molecular_graphics 'Bruker SHELXTL'
_computing_publication_material 'CrystalStructure 3.7.0'
_computing_structure_refinement 'SHELXL-97 (Sheldrick, 1997)'
_computing_structure_solution 'SHELXS-97 (Sheldrick, 1990)'
_diffrn_ambient_temperature 293(2)
_diffrn_measured_fraction_theta_full 0.997
_diffrn_measured_fraction_theta_max 0.997
_diffrn_measurement_device_type 'multiwire proportional'
_diffrn_measurement_method 'phi and omega scans'
_diffrn_radiation_monochromator graphite
_diffrn_radiation_source 'fine-focus sealed tube'
_diffrn_radiation_type MoK\a
_diffrn_radiation_wavelength 0.71073
_diffrn_reflns_av_R_equivalents 0.0327
_diffrn_reflns_av_sigmaI/netI 0.0527
_diffrn_reflns_limit_h_max 14
_diffrn_reflns_limit_h_min -8
_diffrn_reflns_limit_k_max 9
_diffrn_reflns_limit_k_min -21
_diffrn_reflns_limit_l_max 15
_diffrn_reflns_limit_l_min -15
_diffrn_reflns_number 5069
_diffrn_reflns_theta_full 25.50
_diffrn_reflns_theta_max 25.50
_diffrn_reflns_theta_min 3.31
_exptl_absorpt_coefficient_mu 7.539
_exptl_absorpt_correction_T_max 1.0000
_exptl_absorpt_correction_T_min 0.65031
_exptl_absorpt_correction_type multi-scan
_exptl_crystal_colour colourless
_exptl_crystal_density_diffrn 2.199
_exptl_crystal_density_method 'not measured'
_exptl_crystal_description block
_exptl_crystal_F_000 1664
_exptl_crystal_size_max 0.2
_exptl_crystal_size_mid 0.2
_exptl_crystal_size_min 0.2
_refine_diff_density_max 0.881
_refine_diff_density_min -0.585
_refine_diff_density_rms 0.112
_refine_ls_extinction_method none
_refine_ls_goodness_of_fit_ref 0.925
_refine_ls_hydrogen_treatment constr
_refine_ls_matrix_type full
_refine_ls_number_parameters 145
_refine_ls_number_reflns 2461
_refine_ls_number_restraints 0
_refine_ls_restrained_S_all 0.925
_refine_ls_R_factor_all 0.0729
_refine_ls_R_factor_gt 0.0445
_refine_ls_shift/su_max 0.001
_refine_ls_shift/su_mean 0.000
_refine_ls_structure_factor_coef Fsqd
_refine_ls_weighting_details 'calc w=1/[\s^2^(Fo^2^)+(0.0615P)^2^+1.6885P] where P=(Fo^2^+2Fc^2^)/3'
_refine_ls_weighting_scheme calc
_refine_ls_wR_factor_gt 0.1017
_refine_ls_wR_factor_ref 0.1165
_reflns_number_gt 1739
_reflns_number_total 2461
_reflns_threshold_expression >2sigma(I)
_cod_data_source_file c2ce25103e.txt
_cod_data_source_block 5
_cod_original_cell_volume 2644.9(13)
_cod_original_sg_symbol_H-M C2/c
_cod_database_code 7208178

loop_
_symmetry_equiv_pos_as_xyz
'x, y, z'
'-x, y, -z+1/2'
'x+1/2, y+1/2, z'
'-x+1/2, y+1/2, -z+1/2'
'-x, -y, -z'
'x, -y, z-1/2'
'-x+1/2, -y+1/2, -z'
'x+1/2, -y+1/2, z-1/2'

loop_
_atom_site_label
_atom_site_type_symbol
_atom_site_fract_x
_atom_site_fract_y
_atom_site_fract_z
_atom_site_U_iso_or_equiv
_atom_site_adp_type
_atom_site_occupancy
_atom_site_symmetry_multiplicity
_atom_site_calc_flag
_atom_site_refinement_flags
C12 C 0.5405(8) 0.3441(6) 0.2427(19) 0.215(10) Uani 1 1 d .
H12 H 0.5654 0.3915 0.2262 0.258 Uiso 1 1 calc R
C10 C 0.7003(10) 0.2738(5) 0.3521(9) 0.101(3) Uani 1 1 d .
H10A H 0.6574 0.2600 0.4029 0.121 Uiso 1 1 calc R
H10B H 0.7342 0.3235 0.3720 0.121 Uiso 1 1 calc R
Ag1 Ag 1.00133(5) 0.46771(3) 0.12495(4) 0.0670(2) Uani 1 1 d .
Br1 Br 0.99175(7) 0.61190(4) 0.05776(6) 0.0586(2) Uani 1 1 d .
Br2 Br 0.82875(6) 0.41893(4) 0.20457(6) 0.0562(2) Uani 1 1 d .
C6 C 0.9679(6) 0.1065(4) 0.3826(5) 0.0494(16) Uani 1 1 d .
C7 C 0.8523(7) 0.0862(4) 0.3666(6) 0.0604(19) Uani 1 1 d .
H7 H 0.8332 0.0349 0.3661 0.073 Uiso 1 1 calc R
N1 N 0.7941(5) 0.2131(4) 0.3533(6) 0.0667(17) Uani 1 1 d .
C11 C 0.6283(9) 0.2749(6) 0.2444(9) 0.099(3) Uani 1 1 d .
H11A H 0.5880 0.2270 0.2269 0.119 Uiso 1 1 calc R
H11B H 0.6721 0.2839 0.1927 0.119 Uiso 1 1 calc R
C4 C 1.1037(6) 0.2106(5) 0.3965(5) 0.0575(18) Uani 1 1 d .
H4 H 1.1200 0.2623 0.3950 0.069 Uiso 1 1 calc R
C2 C 1.1655(8) 0.0806(5) 0.4133(6) 0.073(2) Uani 1 1 d .
H2 H 1.2246 0.0456 0.4236 0.088 Uiso 1 1 calc R
C5 C 0.9890(6) 0.1852(4) 0.3814(4) 0.0446(16) Uani 1 1 d .
C1 C 1.0578(7) 0.0557(4) 0.3986(6) 0.0619(19) Uani 1 1 d .
H1 H 1.0437 0.0037 0.3992 0.074 Uiso 1 1 calc R
C9 C 0.8992(6) 0.2363(4) 0.3655(6) 0.0573(19) Uani 1 1 d .
H9 H 0.9137 0.2882 0.3634 0.069 Uiso 1 1 calc R
C8 C 0.7700(7) 0.1380(4) 0.3521(6) 0.065(2) Uani 1 1 d .
H8 H 0.6950 0.1223 0.3410 0.078 Uiso 1 1 calc R
C3 C 1.1886(7) 0.1579(5) 0.4131(6) 0.069(2) Uani 1 1 d .
H3 H 1.2634 0.1741 0.4245 0.083 Uiso 1 1 calc R

loop_
_atom_site_aniso_label
_atom_site_aniso_U_11
_atom_site_aniso_U_22
_atom_site_aniso_U_33
_atom_site_aniso_U_23
_atom_site_aniso_U_13
_atom_site_aniso_U_12
C12 0.034(5) 0.054(6) 0.55(3) 0.002(13) 0.062(12) 0.009(5)
C10 0.121(9) 0.063(6) 0.121(8) -0.001(6) 0.038(7) -0.017(7)
Ag1 0.0741(5) 0.0602(4) 0.0699(4) 0.0076(3) 0.0251(3) 0.0017(3)
Br1 0.0717(5) 0.0455(4) 0.0667(5) -0.0019(3) 0.0327(4) 0.0002(4)
Br2 0.0409(4) 0.0548(5) 0.0715(5) 0.0073(3) 0.0126(3) -0.0032(4)
C6 0.054(4) 0.048(4) 0.048(4) -0.003(3) 0.016(3) -0.008(4)
C7 0.064(5) 0.044(4) 0.079(5) -0.002(3) 0.031(4) -0.013(4)
N1 0.057(4) 0.048(4) 0.108(5) 0.009(3) 0.043(4) 0.001(3)
C11 0.105(8) 0.078(7) 0.124(8) -0.031(6) 0.048(7) -0.030(6)
C4 0.050(4) 0.063(5) 0.058(4) -0.001(3) 0.011(4) -0.011(4)
C2 0.066(6) 0.072(6) 0.074(5) 0.008(4) 0.007(4) 0.020(5)
C5 0.052(4) 0.045(4) 0.042(4) 0.002(3) 0.020(3) -0.010(4)
C1 0.063(5) 0.048(4) 0.072(5) -0.004(4) 0.015(4) 0.000(4)
C9 0.058(5) 0.045(4) 0.074(5) 0.000(3) 0.027(4) -0.006(4)
C8 0.049(4) 0.056(5) 0.099(6) -0.005(4) 0.038(4) -0.018(4)
C3 0.051(5) 0.090(7) 0.058(4) 0.005(4) -0.001(4) -0.007(5)

loop_
_atom_type_symbol
_atom_type_description
_atom_type_scat_dispersion_real
_atom_type_scat_dispersion_imag
_atom_type_scat_source
C C 0.0033 0.0016 'International Tables Vol C Tables 4.2.6.8 and 6.1.1.4'
H H 0.0000 0.0000 'International Tables Vol C Tables 4.2.6.8 and 6.1.1.4'
N N 0.0061 0.0033 'International Tables Vol C Tables 4.2.6.8 and 6.1.1.4'
S S 0.1246 0.1234 'International Tables Vol C Tables 4.2.6.8 and 6.1.1.4'
K K 0.2009 0.2494 'International Tables Vol C Tables 4.2.6.8 and 6.1.1.4'
Br Br -0.2901 2.4595 'International Tables Vol C Tables 4.2.6.8 and 6.1.1.4'
Ag Ag -0.8971 1.1015 'International Tables Vol C Tables 4.2.6.8 and 6.1.1.4'

loop_
_geom_angle_atom_site_label_1
_geom_angle_atom_site_label_2
_geom_angle_atom_site_label_3
_geom_angle
_geom_angle_site_symmetry_1
_geom_angle_site_symmetry_3
C12 C12 C11 130.4(8) 2_655 .
C11 C10 N1 106.1(8) . .
Br1 Ag1 Br2 121.12(3) . 2_755
Br1 Ag1 Br2 116.73(3) . .
Br2 Ag1 Br2 95.79(4) 2_755 .
Br1 Ag1 Br1 102.54(3) . 5_765
Br2 Ag1 Br1 109.35(4) 2_755 5_765
Br2 Ag1 Br1 111.45(4) . 5_765
Br1 Ag1 Ag1 108.081(19) . 2_755
Br2 Ag1 Ag1 53.83(3) 2_755 2_755
Br2 Ag1 Ag1 53.63(3) . 2_755
Br1 Ag1 Ag1 149.38(2) 5_765 2_755
Ag1 Br1 Ag1 77.46(3) . 5_765
Ag1 Br2 Ag1 72.54(3) 2_755 .
C5 C6 C1 119.5(7) . .
C5 C6 C7 115.1(7) . .
C1 C6 C7 125.4(7) . .
C8 C7 C6 122.3(7) . .
C9 N1 C8 120.4(7) . .
C9 N1 C10 118.7(7) . .
C8 N1 C10 120.6(7) . .
C10 C11 C12 104.8(11) . .
C3 C4 C5 119.0(7) . .
C1 C2 C3 120.6(8) . .
C9 C5 C6 119.7(6) . .
C9 C5 C4 121.6(6) . .
C6 C5 C4 118.7(7) . .
C2 C1 C6 121.0(8) . .
N1 C9 C5 121.7(7) . .
C7 C8 N1 120.8(7) . .
C4 C3 C2 121.2(8) . .

loop_
_geom_bond_atom_site_label_1
_geom_bond_atom_site_label_2
_geom_bond_distance
_geom_bond_site_symmetry_2
C12 C12 1.06(2) 2_655
C12 C11 1.618(13) .
C10 C11 1.421(14) .
C10 N1 1.562(12) .
Ag1 Br1 2.6665(10) .
Ag1 Br2 2.7113(14) 2_755
Ag1 Br2 2.7180(12) .
Ag1 Br1 2.7467(10) 5_765
Ag1 Ag1 3.2121(13) 2_755
Br1 Ag1 2.7467(10) 5_765
Br2 Ag1 2.7113(14) 2_755
C6 C5 1.408(9) .
C6 C1 1.386(10) .
C6 C7 1.417(10) .
C7 C8 1.331(10) .
N1 C9 1.316(9) .
N1 C8 1.351(9) .
C4 C3 1.363(11) .
C4 C5 1.433(9) .
C2 C1 1.351(11) .
C2 C3 1.387(12) .
C5 C9 1.389(9) .
